data_4060933
loop_
_publ_author_name
'Viciano, M\'onica'
'Poyatos, Macarena'
'Sana\'u, Mercedes'
'Peris, Eduardo'
'Rossin, Andrea'
'Ujaque, Gregori'
'Lled\'os, Agust\'i'

_publ_section_title
;
 C--H Oxidative Addition of Bisimidazolium Salts to Iridium and
 Rhodium Complexes, and N-Heterocyclic Carbene Generation. A Combined
 Experimental and Theoretical Study
;
_journal_coden_ASTM ORGND7
_journal_issue 5
_journal_name_full Organometallics
_journal_page_first 1120
_journal_page_last 1134
_journal_paper_doi 10.1021/om051004l
_journal_volume 25
_journal_year 2006
_chemical_formula_sum 'C20 H30 F6 Ir N4 P'
_chemical_formula_weight 663.65
_space_group_IT_number 4
_symmetry_cell_setting monoclinic
_symmetry_space_group_name_Hall 'P 2yb'
_symmetry_space_group_name_H-M 'P 1 21 1'
_cell_angle_alpha 90.00
_cell_angle_beta 90.104(2)
_cell_angle_gamma 90.00
_cell_formula_units_Z 4
_cell_length_a 12.0534(9)
_cell_length_b 14.2223(10)
_cell_length_c 13.8876(10)
_cell_measurement_temperature 273(2)
_cell_volume 2380.7(3)
_diffrn_ambient_temperature 273(2)
_exptl_crystal_density_diffrn 1.852
_exptl_crystal_density_meas 0
_cod_duplicate_entry 4074920
_cod_depositor_comments
;
The following automatic conversions were performed:
'_symmetry_cell_setting' value 'Monoclinic' changed to 'monoclinic'
according to '/home/saulius/struct/CIF-dictionaries/cif_core.dic'
dictionary named 'cif_core.dic' version 2.4.1 from 2010-06-29.

Automatic conversion script
Id: cif_fix_enum 1527 2010-12-29 10:47:43Z saulius 
;
_cod_original_sg_symbol_H-M 'P 21'
_cod_database_code 4060933

loop_
_symmetry_equiv_pos_as_xyz
'x, y, z'
'-x, y+1/2, -z'

loop_
_atom_site_label
_atom_site_type_symbol
_atom_site_fract_x
_atom_site_fract_y
_atom_site_fract_z
_atom_site_U_iso_or_equiv
_atom_site_adp_type
_atom_site_occupancy
_atom_site_symmetry_multiplicity
_atom_site_calc_flag
_atom_site_refinement_flags
_atom_site_disorder_assembly
_atom_site_disorder_group
Ir1 Ir 0.98145(2) 0.869795(18) 0.400120(17) 0.03515(7) Uani 1 1 d . . .
P1 P 0.5436(2) 0.7026(2) 0.53318(18) 0.0660(7) Uani 1 1 d . . .
C01 C 1.0705(6) 0.8972(5) 0.5218(5) 0.0418(16) Uani 1 1 d . . .
C1 C 0.9118(7) 1.0009(5) 0.3954(5) 0.0417(18) Uani 1 1 d . . .
F1 F 0.5586(18) 0.8057(9) 0.5400(15) 0.290(10) Uani 1 1 d . . .
Ir2 Ir 0.48144(2) 0.836396(18) 0.099880(17) 0.03518(7) Uani 1 1 d . . .
P2 P 0.9568(2) 0.5033(2) 0.03343(18) 0.0652(7) Uani 1 1 d . . .
F2 F 0.4779(8) 0.6943(13) 0.6235(7) 0.201(7) Uani 1 1 d . . .
C2 C 0.7409(7) 0.9678(7) 0.4894(6) 0.060(2) Uani 1 1 d . . .
H2A H 0.7614 0.9025 0.4799 0.072 Uiso 1 1 calc R . .
H2B H 0.6646 0.9752 0.4684 0.072 Uiso 1 1 calc R . .
N2 N 1.1801(6) 0.9143(5) 0.5309(5) 0.0541(17) Uani 1 1 d . . .
C02 C 1.2589(8) 0.9260(8) 0.4512(7) 0.076(3) Uani 1 1 d . . .
H02A H 1.2216 0.9151 0.3911 0.113 Uiso 1 1 calc R . .
H02B H 1.3186 0.8818 0.4583 0.113 Uiso 1 1 calc R . .
H02C H 1.2881 0.9888 0.4521 0.113 Uiso 1 1 calc R . .
N3 N 1.0326(6) 0.8963(6) 0.6140(5) 0.054(2) Uani 1 1 d . . .
F3 F 0.5340(18) 0.6042(8) 0.5180(15) 0.300(12) Uani 1 1 d . . .
F4 F 0.6081(8) 0.7101(15) 0.4434(7) 0.244(9) Uani 1 1 d . . .
N4 N 0.8122(5) 1.0271(5) 0.4298(4) 0.0474(15) Uani 1 1 d . . .
C4 C 0.8684(9) 1.1487(6) 0.3495(6) 0.062(2) Uani 1 1 d . . .
H4A H 0.8734 1.2070 0.3195 0.074 Uiso 1 1 calc R . .
F5 F 0.6474(8) 0.6932(12) 0.5946(6) 0.195(6) Uani 1 1 d . . .
C5 C 0.7491(10) 0.9921(8) 0.6007(7) 0.075(3) Uani 1 1 d . . .
H5A H 0.7189 1.0545 0.6112 0.090 Uiso 1 1 calc R . .
H5B H 0.7037 0.9479 0.6364 0.090 Uiso 1 1 calc R . .
N5 N 0.9478(6) 1.0771(5) 0.3461(5) 0.0511(16) Uani 1 1 d . . .
F6 F 0.4363(7) 0.7156(9) 0.4718(7) 0.159(4) Uani 1 1 d . . .
N6 N 0.6807(6) 0.7915(5) -0.0308(5) 0.0539(17) Uani 1 1 d . . .
C6 C 0.8605(8) 0.9891(7) 0.6379(6) 0.064(2) Uani 1 1 d . . .
H6A H 0.8600 1.0133 0.7031 0.076 Uiso 1 1 calc R . .
H6B H 0.9064 1.0306 0.5995 0.076 Uiso 1 1 calc R . .
F7 F 1.0638(7) 0.4898(9) -0.0255(6) 0.151(4) Uani 1 1 d . . .
C7 C 0.9153(8) 0.8882(7) 0.6388(6) 0.062(2) Uani 1 1 d . . .
H7A H 0.9077 0.8603 0.7022 0.074 Uiso 1 1 calc R . .
H7B H 0.8780 0.8478 0.5927 0.074 Uiso 1 1 calc R . .
N7 N 0.5320(6) 0.8102(5) -0.1130(5) 0.0489(18) Uani 1 1 d . . .
F8 F 1.0231(8) 0.4901(13) 0.1241(7) 0.203(8) Uani 1 1 d . . .
N8 N 0.3120(5) 0.6789(4) 0.0713(4) 0.0453(14) Uani 1 1 d . . .
C8 C 1.1194(9) 0.9139(6) 0.6777(6) 0.062(2) Uani 1 1 d . . .
H8A H 1.1139 0.9172 0.7444 0.074 Uiso 1 1 calc R . .
N9 N 0.4478(6) 0.6280(5) 0.1546(5) 0.0514(16) Uani 1 1 d . . .
C9 C 1.2101(9) 0.9248(7) 0.6276(7) 0.071(3) Uani 1 1 d . . .
H9A H 1.2807 0.9372 0.6515 0.086 Uiso 1 1 calc R . .
F9 F 0.9763(16) 0.6018(8) 0.0322(16) 0.273(10) Uani 1 1 d . . .
F10 F 0.8908(8) 0.5058(17) -0.0568(7) 0.280(11) Uani 1 1 d . . .
C11 C 1.0786(7) 0.7423(5) 0.3726(6) 0.0439(17) Uani 1 1 d . . .
H11A H 1.1517 0.7423 0.4036 0.053 Uiso 1 1 calc R . .
C12 C 1.0815(7) 0.7176(6) 0.2664(6) 0.055(2) Uani 1 1 d . . .
H12A H 1.1577 0.7052 0.2481 0.065 Uiso 1 1 calc R . .
H12B H 1.0397 0.6600 0.2566 0.065 Uiso 1 1 calc R . .
F12 F 0.8507(7) 0.5089(11) 0.0931(6) 0.189(6) Uani 1 1 d . . .
C13 C 1.0348(8) 0.7929(8) 0.2004(6) 0.060(2) Uani 1 1 d . . .
H13A H 1.0061 0.7636 0.1424 0.072 Uiso 1 1 calc R . .
H13B H 1.0940 0.8353 0.1817 0.072 Uiso 1 1 calc R . .
C15 C 0.8552(6) 0.8154(6) 0.3008(5) 0.0461(19) Uani 1 1 d . . .
H15 H 0.7877 0.8537 0.2970 0.055 Uiso 1 1 calc R . .
C16 C 0.8348(8) 0.7123(7) 0.3115(6) 0.061(2) Uani 1 1 d . . .
H16A H 0.8666 0.6795 0.2569 0.073 Uiso 1 1 calc R . .
H16B H 0.7555 0.7007 0.3114 0.073 Uiso 1 1 calc R . .
C17 C 0.8859(8) 0.6725(7) 0.4059(7) 0.062(2) Uani 1 1 d . . .
H17A H 0.8322 0.6790 0.4575 0.075 Uiso 1 1 calc R . .
H17B H 0.9006 0.6060 0.3975 0.075 Uiso 1 1 calc R . .
C18 C 0.9916(7) 0.7211(6) 0.4347(6) 0.0485(18) Uani 1 1 d . . .
H18A H 1.0151 0.7082 0.5010 0.058 Uiso 1 1 calc R . .
C19 C 0.5704(6) 0.8086(5) -0.0210(5) 0.0422(16) Uani 1 1 d . . .
C20 C 0.7600(8) 0.7809(8) 0.0510(7) 0.076(3) Uani 1 1 d . . .
H20A H 0.7217 0.7913 0.1107 0.113 Uiso 1 1 calc R . .
H20B H 0.8188 0.8259 0.0446 0.113 Uiso 1 1 calc R . .
H20C H 0.7904 0.7185 0.0506 0.113 Uiso 1 1 calc R . .
C21 C 0.7088(10) 0.7816(7) -0.1270(7) 0.070(3) Uani 1 1 d . . .
H21A H 0.7794 0.7693 -0.1507 0.084 Uiso 1 1 calc R . .
C22 C 0.6187(9) 0.7926(6) -0.1787(6) 0.065(3) Uani 1 1 d . . .
H22A H 0.6130 0.7895 -0.2454 0.077 Uiso 1 1 calc R . .
C23 C 0.4149(8) 0.8170(7) -0.1391(6) 0.062(2) Uani 1 1 d . . .
H23A H 0.4079 0.8439 -0.2030 0.075 Uiso 1 1 calc R . .
H23B H 0.3770 0.8579 -0.0941 0.075 Uiso 1 1 calc R . .
C24 C 0.3607(8) 0.7177(7) -0.1374(6) 0.062(2) Uani 1 1 d . . .
H24A H 0.3592 0.6933 -0.2027 0.074 Uiso 1 1 calc R . .
H24B H 0.4073 0.6762 -0.0994 0.074 Uiso 1 1 calc R . .
C25 C 0.2480(9) 0.7146(8) -0.0986(7) 0.072(3) Uani 1 1 d . . .
H25A H 0.2173 0.6525 -0.1097 0.087 Uiso 1 1 calc R . .
H25B H 0.2024 0.7594 -0.1334 0.087 Uiso 1 1 calc R . .
C26 C 0.2419(7) 0.7365(6) 0.0081(6) 0.057(2) Uani 1 1 d . . .
H26A H 0.2621 0.8019 0.0173 0.069 Uiso 1 1 calc R . .
H26B H 0.1655 0.7294 0.0286 0.069 Uiso 1 1 calc R . .
C27 C 0.2860(8) 0.5891(6) 0.0978(7) 0.059(2) Uani 1 1 d . . .
H27A H 0.2215 0.5567 0.0817 0.071 Uiso 1 1 calc R . .
C28 C 0.3694(8) 0.5564(6) 0.1509(7) 0.060(2) Uani 1 1 d . . .
H28A H 0.3743 0.4976 0.1798 0.072 Uiso 1 1 calc R . .
C29 C 0.4119(7) 0.7045(5) 0.1063(5) 0.0402(17) Uani 1 1 d . . .
C30 C 0.4906(7) 0.9853(6) 0.0662(6) 0.0476(18) Uani 1 1 d . . .
H30A H 0.5140 0.9985 0.0000 0.057 Uiso 1 1 calc R . .
C31 C 0.5789(7) 0.9647(5) 0.1289(6) 0.0460(18) Uani 1 1 d . . .
H31A H 0.6519 0.9654 0.0980 0.055 Uiso 1 1 calc R . .
C32 C 0.5818(8) 0.9887(6) 0.2354(6) 0.057(2) Uani 1 1 d . . .
H32A H 0.5401 1.0461 0.2457 0.069 Uiso 1 1 calc R . .
H32B H 0.6581 1.0006 0.2542 0.069 Uiso 1 1 calc R . .
C34 C 0.4435(5) 0.8554(6) 0.2514(5) 0.0442(18) Uani 1 1 d . . .
H34A H 0.4254 0.7966 0.2846 0.053 Uiso 1 1 calc R . .
C35 C 0.3858(8) 1.0336(7) 0.0943(7) 0.061(2) Uani 1 1 d . . .
H35A H 0.3327 1.0277 0.0421 0.074 Uiso 1 1 calc R . .
H35B H 0.4010 1.1000 0.1033 0.074 Uiso 1 1 calc R . .
C36 C 0.3342(7) 0.9946(7) 0.1859(6) 0.059(2) Uani 1 1 d . . .
H36A H 0.3636 1.0287 0.2409 0.071 Uiso 1 1 calc R . .
H36B H 0.2547 1.0050 0.1840 0.071 Uiso 1 1 calc R . .
C37 C 0.3561(6) 0.8918(6) 0.1993(5) 0.0456(18) Uani 1 1 d . . .
H37A H 0.2885 0.8536 0.2025 0.055 Uiso 1 1 calc R . .
C38 C 0.9422(6) 0.8493(6) 0.2486(5) 0.051(2) Uani 1 1 d . . .
H38A H 0.9250 0.9081 0.2149 0.061 Uiso 1 1 calc R . .
C40 C 0.5339(8) 0.9109(7) 0.3004(6) 0.059(2) Uani 1 1 d . . .
H40A H 0.5932 0.8685 0.3191 0.071 Uiso 1 1 calc R . .
H40B H 0.5044 0.9392 0.3585 0.071 Uiso 1 1 calc R . .
C41 C 0.5559(9) 0.6218(8) 0.2038(8) 0.079(3) Uani 1 1 d . . .
H41A H 0.5957 0.6796 0.1953 0.119 Uiso 1 1 calc R . .
H41B H 0.5980 0.5709 0.1770 0.119 Uiso 1 1 calc R . .
H41C H 0.5443 0.6108 0.2713 0.119 Uiso 1 1 calc R . .
C42 C 1.0553(10) 1.0850(8) 0.2962(8) 0.082(3) Uani 1 1 d . . .
H42A H 1.0965 1.0278 0.3046 0.123 Uiso 1 1 calc R . .
H42B H 1.0967 1.1365 0.3228 0.123 Uiso 1 1 calc R . .
H42C H 1.0428 1.0958 0.2289 0.123 Uiso 1 1 calc R . .
C65 C 0.7867(8) 1.1190(6) 0.4020(7) 0.059(2) Uani 1 1 d . . .
H65A H 0.7231 1.1526 0.4181 0.071 Uiso 1 1 calc R . .
F114 F 0.9343(18) 0.4057(10) 0.0343(17) 0.307(11) Uani 1 1 d . . .

loop_
_atom_site_aniso_label
_atom_site_aniso_U_11
_atom_site_aniso_U_22
_atom_site_aniso_U_33
_atom_site_aniso_U_23
_atom_site_aniso_U_13
_atom_site_aniso_U_12
Ir1 0.03904(14) 0.03477(14) 0.03162(13) -0.00315(10) -0.00226(8) 0.00359(10)
P1 0.0660(16) 0.0833(19) 0.0487(14) 0.0159(12) 0.0036(11) -0.0164(13)
C01 0.057(5) 0.034(4) 0.034(4) -0.006(3) -0.004(3) 0.004(3)
C1 0.056(5) 0.034(4) 0.035(4) -0.007(3) -0.007(3) -0.001(3)
F1 0.43(3) 0.106(10) 0.34(2) 0.038(12) -0.054(19) -0.134(14)
Ir2 0.03888(14) 0.03481(14) 0.03186(13) -0.00328(10) -0.00096(8) -0.00368(10)
P2 0.0631(15) 0.0830(19) 0.0496(14) -0.0166(12) -0.0060(10) -0.0132(12)
F2 0.109(7) 0.39(2) 0.099(6) 0.054(9) 0.019(5) -0.075(10)
C2 0.046(5) 0.079(6) 0.055(5) -0.010(4) 0.000(4) 0.002(4)
N2 0.056(4) 0.051(4) 0.055(4) -0.011(3) -0.018(3) 0.003(3)
C02 0.055(6) 0.089(7) 0.082(7) -0.002(6) -0.001(5) -0.008(5)
N3 0.081(5) 0.049(5) 0.032(4) 0.000(3) -0.007(3) 0.005(3)
F3 0.48(3) 0.076(8) 0.34(2) -0.058(11) -0.23(2) 0.089(12)
F4 0.111(7) 0.54(3) 0.077(6) 0.019(10) 0.036(5) -0.018(12)
N4 0.045(4) 0.053(4) 0.045(4) -0.010(3) -0.010(3) 0.007(3)
C4 0.086(7) 0.043(5) 0.057(5) -0.006(4) -0.029(5) 0.016(4)
F5 0.101(7) 0.39(2) 0.098(6) -0.013(9) -0.042(5) 0.027(10)
C5 0.096(8) 0.075(7) 0.054(6) -0.019(5) -0.002(5) 0.021(6)
N5 0.066(4) 0.036(3) 0.051(4) 0.000(3) -0.003(3) 0.005(3)
F6 0.103(6) 0.221(12) 0.154(9) 0.046(8) -0.042(5) -0.005(7)
N6 0.061(4) 0.044(4) 0.057(4) -0.005(3) 0.025(3) -0.003(3)
C6 0.078(6) 0.065(6) 0.048(5) -0.023(4) 0.006(4) 0.001(5)
F7 0.104(6) 0.229(12) 0.120(7) -0.039(7) 0.025(5) -0.008(7)
C7 0.077(6) 0.067(6) 0.042(5) 0.008(4) 0.013(4) 0.005(5)
N7 0.078(5) 0.033(4) 0.035(4) 0.001(3) 0.000(3) -0.004(3)
F8 0.117(7) 0.40(2) 0.094(6) 0.103(10) -0.019(5) -0.026(9)
N8 0.045(4) 0.046(4) 0.045(4) -0.010(3) 0.001(3) -0.008(3)
C8 0.096(7) 0.054(5) 0.035(4) -0.011(4) -0.023(4) 0.020(5)
N9 0.066(5) 0.040(4) 0.047(4) 0.004(3) 0.002(3) -0.003(3)
C9 0.082(7) 0.065(6) 0.068(6) -0.013(5) -0.034(5) 0.010(5)
F9 0.37(2) 0.061(8) 0.38(2) -0.002(10) 0.136(18) 0.044(9)
F10 0.097(7) 0.67(4) 0.076(6) 0.026(11) -0.039(5) -0.030(12)
C11 0.051(5) 0.027(3) 0.053(5) 0.001(3) -0.003(3) 0.008(3)
C12 0.061(5) 0.047(5) 0.056(5) -0.015(4) 0.002(4) 0.014(4)
F12 0.094(6) 0.39(2) 0.080(6) -0.006(8) 0.029(4) 0.011(9)
C13 0.068(6) 0.078(6) 0.033(4) -0.012(4) 0.006(4) 0.008(5)
C15 0.042(4) 0.060(5) 0.036(4) -0.022(3) -0.006(3) 0.008(3)
C16 0.055(5) 0.075(6) 0.052(5) -0.008(4) -0.005(4) -0.016(4)
C17 0.061(6) 0.051(5) 0.076(7) 0.006(4) 0.004(5) -0.010(4)
C18 0.061(5) 0.039(4) 0.046(5) -0.003(4) -0.007(3) 0.005(3)
C19 0.054(4) 0.036(4) 0.036(4) -0.006(3) 0.005(3) -0.004(3)
C20 0.058(6) 0.096(8) 0.073(7) -0.001(6) -0.004(5) 0.012(5)
C21 0.090(7) 0.054(5) 0.066(6) -0.018(5) 0.023(6) -0.005(5)
C22 0.098(8) 0.056(5) 0.039(5) -0.012(4) 0.031(5) -0.010(5)
C23 0.085(6) 0.064(7) 0.038(4) 0.003(4) -0.011(4) 0.000(5)
C24 0.081(7) 0.059(5) 0.045(5) -0.016(4) -0.006(4) 0.000(4)
C25 0.076(7) 0.080(7) 0.062(6) -0.010(5) -0.013(5) 0.004(5)
C26 0.050(5) 0.065(5) 0.057(5) -0.011(4) -0.007(4) -0.004(4)
C27 0.056(5) 0.049(5) 0.073(6) -0.024(4) 0.017(5) -0.021(4)
C28 0.079(6) 0.035(4) 0.066(6) -0.001(4) 0.021(5) -0.010(4)
C29 0.046(4) 0.036(4) 0.039(4) -0.003(3) 0.001(3) -0.005(3)
C30 0.058(5) 0.038(4) 0.046(5) 0.001(4) -0.004(3) -0.004(3)
C31 0.048(4) 0.038(4) 0.052(5) -0.006(3) 0.005(3) -0.008(3)
C32 0.063(5) 0.063(5) 0.046(5) -0.010(4) -0.005(4) -0.024(4)
C34 0.045(4) 0.052(5) 0.036(3) -0.001(3) 0.001(3) -0.007(3)
C35 0.062(6) 0.054(5) 0.069(6) 0.011(4) -0.008(4) 0.010(4)
C36 0.051(5) 0.076(6) 0.050(5) -0.014(4) 0.004(4) 0.015(4)
C37 0.036(4) 0.060(5) 0.041(4) -0.013(3) 0.010(3) -0.001(3)
C38 0.064(5) 0.060(6) 0.030(3) -0.005(3) -0.005(3) 0.012(4)
C40 0.061(5) 0.069(6) 0.048(5) -0.005(4) -0.011(4) -0.001(4)
C41 0.081(8) 0.079(7) 0.077(7) 0.016(6) -0.021(5) 0.007(6)
C42 0.092(8) 0.086(8) 0.069(7) 0.026(6) 0.021(6) -0.004(6)
C65 0.060(6) 0.053(5) 0.064(6) -0.020(4) -0.016(4) 0.022(4)
F114 0.38(2) 0.138(13) 0.40(3) -0.080(15) 0.07(2) -0.148(15)

loop_
_geom_bond_atom_site_label_1
_geom_bond_atom_site_label_2
_geom_bond_distance
_geom_bond_site_symmetry_2
_geom_bond_publ_flag
Ir1 C01 2.038(7) . ?
Ir1 C1 2.046(8) . ?
Ir1 C18 2.172(8) . ?
Ir1 C38 2.176(7) . ?
Ir1 C11 2.192(7) . ?
Ir1 C15 2.193(7) . ?
P1 F3 1.420(12) . ?
P1 F4 1.474(8) . ?
P1 F1 1.480(13) . ?
P1 F2 1.489(8) . ?
P1 F5 1.519(9) . ?
P1 F6 1.558(9) . ?
C01 N2 1.349(10) . ?
C01 N3 1.361(9) . ?
C1 N4 1.346(10) . ?
C1 N5 1.354(10) . ?
Ir2 C19 2.033(7) . ?
Ir2 C29 2.056(7) . ?
Ir2 C34 2.171(7) . ?
Ir2 C30 2.172(8) . ?
Ir2 C37 2.196(6) . ?
Ir2 C31 2.207(7) . ?
P2 F114 1.415(13) . ?
P2 F9 1.420(12) . ?
P2 F10 1.483(8) . ?
P2 F8 1.502(9) . ?
P2 F12 1.528(8) . ?
P2 F7 1.540(8) . ?
C2 N4 1.461(11) . ?
C2 C5 1.587(12) . ?
N2 C9 1.398(11) . ?
N2 C02 1.470(12) . ?
N3 C8 1.392(11) . ?
N3 C7 1.460(11) . ?
N4 C65 1.398(11) . ?
C4 C65 1.298(14) . ?
C4 N5 1.397(11) . ?
C5 C6 1.439(14) . ?
N5 C42 1.475(12) . ?
N6 C19 1.359(10) . ?
N6 C21 1.386(11) . ?
N6 C20 1.491(12) . ?
C6 C7 1.580(13) . ?
N7 C19 1.358(10) . ?
N7 C22 1.411(10) . ?
N7 C23 1.460(12) . ?
N8 C29 1.348(10) . ?
N8 C27 1.365(11) . ?
N8 C26 1.468(11) . ?
C8 C9 1.306(15) . ?
N9 C29 1.348(10) . ?
N9 C28 1.390(11) . ?
N9 C41 1.473(13) . ?
C11 C18 1.392(11) . ?
C11 C12 1.517(11) . ?
C12 C13 1.517(13) . ?
C13 C38 1.530(11) . ?
C15 C38 1.365(11) . ?
C15 C16 1.495(12) . ?
C16 C17 1.554(13) . ?
C17 C18 1.504(13) . ?
C21 C22 1.311(15) . ?
C23 C24 1.556(13) . ?
C24 C25 1.463(13) . ?
C25 C26 1.517(12) . ?
C27 C28 1.330(14) . ?
C30 C31 1.405(12) . ?
C30 C35 1.490(12) . ?
C31 C32 1.518(11) . ?
C32 C40 1.541(13) . ?
C34 C37 1.379(10) . ?
C34 C40 1.506(11) . ?
C35 C36 1.522(12) . ?
C36 C37 1.497(12) . ?
